data_7127020
loop_
_publ_author_name
'Cantin, Thomas'
'Morgenstern, Yvonne'
'Mingot, Agn\`es'
'Kornath, Andreas'
'Thibaudeau, S\'ebastien'

_publ_section_title
;
 Evidence and exploitation of dicationic ammonium-nitrilium
 superelectrophiles: direct synthesis of unsaturated piperidinones.
;
_journal_issue 75
_journal_name_full 'Chemical communications (Cambridge, England)'
_journal_page_first 11110
_journal_page_last 11113
_journal_paper_doi 10.1039/d0cc02910f
_journal_volume 56
_journal_year 2020
_chemical_formula_moiety '2(F6 Sb), C2 H6 N2, F H'
_chemical_formula_sum 'C2 H7 F13 N2 Sb2'
_chemical_formula_weight 549.60
_space_group_IT_number 61
_space_group_name_Hall '-P 2ac 2ab'
_space_group_name_H-M_alt 'P b c a'
_symmetry_cell_setting orthorhombic
_symmetry_Int_Tables_number 61
_symmetry_space_group_name_Hall '-P 2ac 2ab'
_symmetry_space_group_name_H-M 'P b c a'
_atom_sites_solution_hydrogens geom
_atom_sites_solution_primary direct
_atom_sites_solution_secondary difmap
_audit_creation_date
;
'Wed Jul 19 16:18:16 2017'
;
_audit_creation_method
;
CrysAlisPro, Oxford Diffraction Ltd.,
Version 1.171.36.24 (release 03-12-2012 CrysAlis171 .NET)
(compiled Dec 3 2012,18:21:49)
;
_audit_update_record
;
2018-07-22 deposited with the CCDC.	2020-07-31 downloaded from the CCDC.
;
_cell_angle_alpha 90.00
_cell_angle_beta 90.00
_cell_angle_gamma 90.00
_cell_formula_units_Z 8
_cell_length_a 14.8174(8)
_cell_length_b 10.5692(8)
_cell_length_c 15.6490(9)
_cell_measurement_reflns_used 3545
_cell_measurement_temperature 143(2)
_cell_measurement_theta_max 32.1650
_cell_measurement_theta_min 4.5420
_cell_volume 2450.8(3)
_computing_cell_refinement
;
CrysAlisPro, Oxford Diffraction Ltd.,
Version 1.171.36.24 (release 03-12-2012 CrysAlis171 .NET)
(compiled Dec 3 2012,18:21:49)
;
_computing_data_collection
;
CrysAlisPro, Oxford Diffraction Ltd.,
Version 1.171.36.24 (release 03-12-2012 CrysAlis171 .NET)
(compiled Dec 3 2012,18:21:49)
;
_computing_data_reduction
;
CrysAlisPro, Oxford Diffraction Ltd.,
Version 1.171.36.24 (release 03-12-2012 CrysAlis171 .NET)
(compiled Dec 3 2012,18:21:49)
;
_computing_molecular_graphics
;
'ORTEP (M. N. Burnett, C. K. Johnson, ORTEP-III: Oak Ridge Thermal Ellipsoid
# Plot Program for Crystal Structure Illustrations, Oak Ridge National
# Laboratory Report ORNL-6895, 1996). Windows version (L. J. Farrugia, Univ.
# Glasgow) used --- SCHAKAL (E. Keller, University of  Freiburg (Breisgau),
# Germany, 1995)'
;
_computing_publication_material
;PLATON (A. L. Spek, Acta Crystallogr, Sect. A, 1990, 46, C34, 1995 version).
# --- T.B.Cohen, Pure Appl. Chem. 1996,68,2339-2359 (atomic masses).
;
_computing_structure_refinement 'SHELXL-97 (Sheldrick, 1997)'
_diffrn_ambient_temperature 143
_diffrn_detector_area_resol_mean 15.9809
_diffrn_measured_fraction_theta_full 0.997
_diffrn_measured_fraction_theta_max 0.997
_diffrn_measurement_device 'CCD camera on \k-goniostat'
_diffrn_measurement_device_type 'Xcalibur, Sapphire3'
_diffrn_measurement_method '\w scans'
_diffrn_orient_matrix_UB_11 0.0128932000
_diffrn_orient_matrix_UB_12 0.0098070000
_diffrn_orient_matrix_UB_13 -0.0433530000
_diffrn_orient_matrix_UB_21 -0.0057009000
_diffrn_orient_matrix_UB_22 -0.0655191000
_diffrn_orient_matrix_UB_23 -0.0082809000
_diffrn_orient_matrix_UB_31 -0.0455874000
_diffrn_orient_matrix_UB_32 0.0108436000
_diffrn_orient_matrix_UB_33 -0.0109181000
_diffrn_radiation_collimation 0.5
_diffrn_radiation_monochromator graphite
_diffrn_radiation_source 'Enhance (Mo) X-ray Source'
_diffrn_radiation_type 'Mo K\a'
_diffrn_radiation_wavelength 0.71073
_diffrn_reflns_av_R_equivalents 0.0329
_diffrn_reflns_av_sigmaI/netI 0.0386
_diffrn_reflns_limit_h_max 20
_diffrn_reflns_limit_h_min -19
_diffrn_reflns_limit_k_max 14
_diffrn_reflns_limit_k_min -10
_diffrn_reflns_limit_l_max 21
_diffrn_reflns_limit_l_min -15
_diffrn_reflns_number 9231
_diffrn_reflns_theta_full 29.12
_diffrn_reflns_theta_max 29.12
_diffrn_reflns_theta_min 4.25
_diffrn_source_current 40
_diffrn_source_type 'Spellman generator'
_diffrn_source_voltage 50
_exptl_absorpt_coefficient_mu 4.562
_exptl_absorpt_correction_T_max 0.4939
_exptl_absorpt_correction_T_min 0.2134
_exptl_absorpt_correction_type multi-scan
_exptl_absorpt_process_details
;
CrysAlisPro, Oxford Diffraction Ltd.,
Version 1.171.36.24 (release 03-12-2012 CrysAlis171 .NET)
(compiled Dec 3 2012,18:21:49)
Empirical absorption correction using spherical harmonics,
 implemented in SCALE3 ABSPACK scaling algorithm.
;
_exptl_crystal_colour colourless
_exptl_crystal_density_diffrn 2.979
_exptl_crystal_density_method 'not measured'
_exptl_crystal_description block
_exptl_crystal_F_000 2016
_exptl_crystal_size_max 0.49
_exptl_crystal_size_mid 0.23
_exptl_crystal_size_min 0.18
_refine_diff_density_max 1.283
_refine_diff_density_min -1.707
_refine_diff_density_rms 0.170
_refine_ls_extinction_method none
_refine_ls_goodness_of_fit_ref 1.016
_refine_ls_hydrogen_treatment mixed
_refine_ls_matrix_type full
_refine_ls_number_parameters 192
_refine_ls_number_reflns 3287
_refine_ls_number_restraints 1
_refine_ls_restrained_S_all 1.015
_refine_ls_R_factor_all 0.0397
_refine_ls_R_factor_gt 0.0298
_refine_ls_shift/su_max 0.001
_refine_ls_shift/su_mean 0.000
_refine_ls_structure_factor_coef Fsqd
_refine_ls_weighting_details 'calc w=1/[\s^2^(Fo^2^)+(0.0313P)^2^+2.6670P] where P=(Fo^2^+2Fc^2^)/3'
_refine_ls_weighting_scheme calc
_refine_ls_wR_factor_gt 0.0657
_refine_ls_wR_factor_ref 0.0701
_reflns_number_gt 2773
_reflns_number_total 3287
_reflns_threshold_expression >2sigma(I)
_cod_data_source_file d0cc02910f2.cif
_cod_data_source_block xe026
_cod_depositor_comments 'Adding full bibliography for 7127019--7127020.cif.'
_cod_database_code 7127020

loop_
_symmetry_equiv_pos_as_xyz
'x, y, z'
'-x+1/2, -y, z+1/2'
'-x, y+1/2, -z+1/2'
'x+1/2, -y+1/2, -z'
'-x, -y, -z'
'x-1/2, y, -z-1/2'
'x, -y-1/2, z-1/2'
'-x-1/2, y-1/2, z'

loop_
_atom_site_label
_atom_site_type_symbol
_atom_site_fract_x
_atom_site_fract_y
_atom_site_fract_z
_atom_site_U_iso_or_equiv
_atom_site_adp_type
_atom_site_occupancy
_atom_site_symmetry_multiplicity
_atom_site_calc_flag
_atom_site_refinement_flags
_atom_site_disorder_assembly
_atom_site_disorder_group
F13 F 0.20285(19) 0.5676(3) -0.3043(2) 0.0371(7) Uani 1 1 d D . .
H2 H 0.157(3) 0.683(5) 0.210(4) 0.033(14) Uiso 1 1 d . . .
H1 H 0.185(3) 0.584(5) 0.154(3) 0.025(14) Uiso 1 1 d . . .
H3 H 0.209(5) 0.696(7) 0.120(5) 0.07(2) Uiso 1 1 d . . .
H13 H 0.192(4) 0.567(7) -0.2532(11) 0.07(2) Uiso 1 1 d D . .
H4 H -0.018(7) 0.964(10) 0.097(7) 0.14(4) Uiso 1 1 d . . .
Sb1 Sb 0.050039(16) 0.26869(3) 0.161458(17) 0.01558(8) Uani 1 1 d . . .
Sb2 Sb 0.243562(16) 0.41022(3) -0.074480(17) 0.01622(8) Uani 1 1 d . . .
N1 N 0.1646(2) 0.6562(4) 0.1518(2) 0.0172(7) Uani 1 1 d . . .
F7 F 0.01110(16) 0.3747(3) 0.07330(16) 0.0273(6) Uani 1 1 d . . .
F9 F -0.06030(15) 0.2878(3) 0.21902(17) 0.0281(6) Uani 1 1 d . . .
F2 F 0.30570(16) 0.2892(2) -0.00935(17) 0.0264(6) Uani 1 1 d . . .
F10 F 0.08327(17) 0.1587(3) 0.24904(18) 0.0332(6) Uani 1 1 d . . .
F12 F 0.09418(17) 0.4112(3) 0.21925(18) 0.0322(6) Uani 1 1 d . . .
F4 F 0.13876(17) 0.3134(3) -0.07374(17) 0.0311(6) Uani 1 1 d . . .
F3 F 0.20557(17) 0.4922(3) 0.02506(16) 0.0285(6) Uani 1 1 d . . .
F8 F 0.00240(19) 0.1311(3) 0.0990(2) 0.0342(6) Uani 1 1 d . . .
F11 F 0.16156(16) 0.2428(3) 0.10971(18) 0.0305(6) Uani 1 1 d . . .
F6 F 0.2813(2) 0.3340(3) -0.17624(18) 0.0376(7) Uani 1 1 d . . .
C2 C 0.0402(3) 0.7863(4) 0.1033(3) 0.0220(9) Uani 1 1 d . . .
F1 F 0.34772(17) 0.5110(3) -0.0735(2) 0.0415(8) Uani 1 1 d . . .
C1 C 0.0750(3) 0.6585(4) 0.1093(3) 0.0183(8) Uani 1 1 d . . .
H1A H 0.0804 0.6220 0.0512 0.022 Uiso 1 1 calc R . .
H1B H 0.0321 0.6056 0.1421 0.022 Uiso 1 1 calc R . .
F5 F 0.18524(17) 0.5345(3) -0.14063(18) 0.0313(6) Uani 1 1 d . . .
N2 N 0.0099(4) 0.8831(5) 0.0987(3) 0.0454(13) Uani 1 1 d . . .

loop_
_atom_site_aniso_label
_atom_site_aniso_U_11
_atom_site_aniso_U_22
_atom_site_aniso_U_33
_atom_site_aniso_U_23
_atom_site_aniso_U_13
_atom_site_aniso_U_12
F13 0.0364(15) 0.047(2) 0.0276(17) 0.0088(14) 0.0071(13) 0.0022(13)
Sb1 0.01300(12) 0.01735(15) 0.01637(14) 0.00217(10) -0.00053(9) -0.00186(9)
Sb2 0.01719(12) 0.01599(14) 0.01550(14) 0.00119(10) 0.00378(9) 0.00443(9)
N1 0.0187(15) 0.0166(19) 0.0165(19) -0.0023(14) -0.0011(13) 0.0056(14)
F7 0.0262(12) 0.0280(15) 0.0276(15) 0.0121(11) -0.0011(10) 0.0020(11)
F9 0.0147(10) 0.0410(17) 0.0285(15) 0.0070(12) 0.0045(10) 0.0005(10)
F2 0.0282(12) 0.0244(15) 0.0265(14) 0.0068(11) -0.0006(11) 0.0091(10)
F10 0.0320(13) 0.0397(18) 0.0280(15) 0.0129(12) -0.0021(11) 0.0101(12)
F12 0.0324(13) 0.0290(16) 0.0351(16) -0.0082(12) -0.0027(12) -0.0078(11)
F4 0.0291(13) 0.0359(17) 0.0284(16) 0.0003(12) -0.0028(11) -0.0110(12)
F3 0.0340(13) 0.0276(15) 0.0240(14) -0.0093(11) 0.0030(11) 0.0062(11)
F8 0.0397(15) 0.0223(15) 0.0407(17) -0.0053(12) -0.0085(13) -0.0090(12)
F11 0.0184(12) 0.0421(18) 0.0311(15) 0.0036(12) 0.0045(11) 0.0069(11)
F6 0.0485(16) 0.0424(19) 0.0219(15) 0.0003(12) 0.0129(13) 0.0213(14)
C2 0.0196(18) 0.030(3) 0.017(2) -0.0017(17) -0.0005(15) 0.0050(17)
F1 0.0220(12) 0.0320(17) 0.070(2) 0.0122(15) 0.0054(14) -0.0065(12)
C1 0.0189(17) 0.017(2) 0.019(2) -0.0009(15) -0.0033(15) -0.0005(15)
F5 0.0364(14) 0.0266(15) 0.0308(15) 0.0081(12) 0.0030(11) 0.0150(11)
N2 0.065(3) 0.047(3) 0.024(2) 0.003(2) 0.001(2) 0.034(3)

loop_
_atom_type_symbol
_atom_type_description
_atom_type_scat_dispersion_real
_atom_type_scat_dispersion_imag
_atom_type_scat_source
C C 0.0033 0.0016 'International Tables Vol C Tables 4.2.6.8 and 6.1.1.4'
H H 0.0000 0.0000 'International Tables Vol C Tables 4.2.6.8 and 6.1.1.4'
N N 0.0061 0.0033 'International Tables Vol C Tables 4.2.6.8 and 6.1.1.4'
F F 0.0171 0.0103 'International Tables Vol C Tables 4.2.6.8 and 6.1.1.4'
Sb Sb -0.5866 1.5461 'International Tables Vol C Tables 4.2.6.8 and 6.1.1.4'

loop_
_exptl_crystal_face_index_h
_exptl_crystal_face_index_k
_exptl_crystal_face_index_l
_exptl_crystal_face_perp_dist
? ? ? ?

loop_
_geom_angle_atom_site_label_1
_geom_angle_atom_site_label_2
_geom_angle_atom_site_label_3
_geom_angle
_geom_angle_site_symmetry_1
_geom_angle_site_symmetry_3
_geom_angle_publ_flag
F11 Sb1 F10 89.63(12) . . ?
F11 Sb1 F7 92.36(11) . . ?
F10 Sb1 F7 177.08(12) . . ?
F11 Sb1 F12 91.05(12) . 1 ?
F10 Sb1 F12 93.11(13) . 1 ?
F7 Sb1 F12 88.99(12) . 1 ?
F11 Sb1 F12 91.05(12) . . ?
F10 Sb1 F12 93.11(13) . . ?
F7 Sb1 F12 88.99(12) . . ?
F12 Sb1 F12 0.00(17) 1 . ?
F11 Sb1 F9 176.45(12) . . ?
F10 Sb1 F9 86.82(11) . . ?
F7 Sb1 F9 91.19(11) . . ?
F12 Sb1 F9 89.19(12) 1 . ?
F12 Sb1 F9 89.19(12) . . ?
F11 Sb1 F8 89.62(13) . . ?
F10 Sb1 F8 89.92(13) . . ?
F7 Sb1 F8 87.96(13) . . ?
F12 Sb1 F8 176.90(13) 1 . ?
F12 Sb1 F8 176.90(13) . . ?
F9 Sb1 F8 90.33(12) . . ?
F4 Sb2 F3 89.90(12) . 1 ?
F4 Sb2 F3 89.90(12) . . ?
F3 Sb2 F3 0.0(2) 1 . ?
F4 Sb2 F6 91.01(13) . . ?
F3 Sb2 F6 177.86(12) 1 . ?
F3 Sb2 F6 177.86(12) . . ?
F4 Sb2 F1 178.55(13) . . ?
F3 Sb2 F1 88.76(13) 1 . ?
F3 Sb2 F1 88.76(13) . . ?
F6 Sb2 F1 90.31(15) . . ?
F4 Sb2 F2 91.79(12) . . ?
F3 Sb2 F2 90.62(11) 1 . ?
F3 Sb2 F2 90.62(11) . . ?
F6 Sb2 F2 91.29(12) . . ?
F1 Sb2 F2 88.78(12) . . ?
F4 Sb2 F5 90.24(12) . 1 ?
F3 Sb2 F5 89.81(12) 1 1 ?
F3 Sb2 F5 89.81(12) . 1 ?
F6 Sb2 F5 88.25(12) . 1 ?
F1 Sb2 F5 89.19(13) . 1 ?
F2 Sb2 F5 177.92(11) . 1 ?
F4 Sb2 F5 90.24(12) . . ?
F3 Sb2 F5 89.81(12) 1 . ?
F3 Sb2 F5 89.81(12) . . ?
F6 Sb2 F5 88.25(12) . . ?
F1 Sb2 F5 89.19(13) . . ?
F2 Sb2 F5 177.92(11) . . ?
F5 Sb2 F5 0.0(2) 1 . ?
C1 N1 H2 109(3) . . ?
C1 N1 H1 111(4) . . ?
H2 N1 H1 106(5) . . ?
C1 N1 H3 113(5) . . ?
H2 N1 H3 117(6) . . ?
H1 N1 H3 101(5) . . ?
F12 F12 Sb1 0(10) 1 . ?
F3 F3 Sb2 0(10) 1 . ?
N2 C2 C1 177.2(5) . . ?
C2 C1 N1 111.3(3) . . ?
C2 C1 H1A 109.4 . . ?
N1 C1 H1A 109.4 . . ?
C2 C1 H1B 109.4 . . ?
N1 C1 H1B 109.4 . . ?
H1A C1 H1B 108.0 . . ?
F5 F5 Sb2 0(5) 1 . ?
C2 N2 H4 177(6) . . ?

loop_
_geom_bond_atom_site_label_1
_geom_bond_atom_site_label_2
_geom_bond_distance
_geom_bond_site_symmetry_2
_geom_bond_publ_flag
F13 H13 0.818(10) . ?
Sb1 F11 1.860(2) . ?
Sb1 F10 1.864(3) . ?
Sb1 F7 1.868(2) . ?
Sb1 F12 1.875(3) 1 ?
Sb1 F12 1.875(3) . ?
Sb1 F9 1.878(2) . ?
Sb1 F8 1.889(3) . ?
Sb2 F4 1.860(3) . ?
Sb2 F3 1.869(2) 1 ?
Sb2 F3 1.869(2) . ?
Sb2 F6 1.870(3) . ?
Sb2 F1 1.875(3) . ?
Sb2 F2 1.877(2) . ?
Sb2 F5 1.883(3) 1 ?
Sb2 F5 1.883(3) . ?
N1 C1 1.486(5) . ?
N1 H2 0.95(6) . ?
N1 H1 0.82(6) . ?
N1 H3 0.92(8) . ?
F12 F12 0.000(9) 1 ?
F3 F3 0.000(7) 1 ?
C2 N2 1.120(6) . ?
C2 C1 1.449(6) . ?
C1 H1A 0.9900 . ?
C1 H1B 0.9900 . ?
F5 F5 0.000(8) 1 ?
N2 H4 0.95(11) . ?

loop_
_geom_contact_atom_site_label_1
_geom_contact_atom_site_label_2
_geom_contact_distance
_geom_contact_site_symmetry_1
_geom_contact_site_symmetry_2
_geom_contact_publ_flag
? ? ? ? ? ?

loop_
_geom_hbond_atom_site_label_D
_geom_hbond_atom_site_label_H
_geom_hbond_atom_site_label_A
_geom_hbond_distance_DH
_geom_hbond_distance_HA
_geom_hbond_distance_DA
_geom_hbond_angle_DHA
_geom_hbond_site_symmetry_A
N1 H2 F6 0.95(6) 2.01(6) 2.809(5) 140(4) 2_565
N1 H2 F9 0.95(6) 2.13(6) 2.900(4) 137(4) 3
N1 H1 F3 0.82(6) 2.27(5) 2.703(4) 114(4) 1
N1 H1 F12 0.82(6) 2.49(5) 2.984(5) 120(4) 1
N1 H3 F11 0.92(8) 1.99(8) 2.812(4) 147(7) 8_665
N1 H3 F2 0.92(8) 2.26(8) 2.921(5) 128(6) 8_665
F13 H13 F5 0.818(10) 1.80(2) 2.599(4) 166(7) 1
F13 H13 F9 0.818(10) 2.53(6) 2.929(4) 111(5) 5_565
N2 H4 F8 0.95(11) 1.79(11) 2.623(6) 144(9) 1_565
N2 H4 F1 0.95(11) 2.04(10) 2.680(5) 124(9) 4_465

loop_
_geom_torsion_atom_site_label_1
_geom_torsion_atom_site_label_2
_geom_torsion_atom_site_label_3
_geom_torsion_atom_site_label_4
_geom_torsion
_geom_torsion_site_symmetry_1
_geom_torsion_site_symmetry_2
_geom_torsion_site_symmetry_3
_geom_torsion_site_symmetry_4
_geom_torsion_publ_flag
F11 Sb1 F12 F12 0.0(2) . . . 1 ?
F10 Sb1 F12 F12 0.0(2) . . . 1 ?
F7 Sb1 F12 F12 0.0(2) . . . 1 ?
F9 Sb1 F12 F12 0.0(2) . . . 1 ?
F8 Sb1 F12 F12 0.0(15) . . . 1 ?
F4 Sb2 F3 F3 0.00(15) . . . 1 ?
F6 Sb2 F3 F3 0(2) . . . 1 ?
F1 Sb2 F3 F3 0.00(14) . . . 1 ?
F2 Sb2 F3 F3 0.00(15) . . . 1 ?
F5 Sb2 F3 F3 0.00(15) 1 . . 1 ?
F5 Sb2 F3 F3 0.00(15) . . . 1 ?
N2 C2 C1 N1 -151(10) . . . . ?
F4 Sb2 F5 F5 0.00(8) . . . 1 ?
F3 Sb2 F5 F5 0.00(8) 1 . . 1 ?
F3 Sb2 F5 F5 0.00(8) . . . 1 ?
F6 Sb2 F5 F5 0.00(8) . . . 1 ?
F1 Sb2 F5 F5 0.00(8) . . . 1 ?
F2 Sb2 F5 F5 0(2) . . . 1 ?
